data_4513754
loop_
_publ_author_name
'Meyer, Andreas U.'
'Slanina, Tom\'a\<s'
'Yao, Chang-Jiang'
'K\"onig, Burkhard'

_publ_section_title
;
 Metal-Free Perfluoroarylation by Visible Light Photoredox Catalysis
;
_journal_issue 1
_journal_name_full 'ACS Catalysis'
_journal_page_first 369
_journal_paper_doi 10.1021/acscatal.5b02410
_journal_volume 6
_journal_year 2016
_chemical_formula_moiety 'C12 H6 F4'
_chemical_formula_sum 'C12 H6 F4'
_chemical_formula_weight 226.17
_chemical_name_systematic
;
 ?
;
_space_group_crystal_system monoclinic
_space_group_IT_number 14
_space_group_name_Hall '-P 2ybc'
_space_group_name_H-M_alt 'P 1 21/c 1'
_symmetry_space_group_name_Hall '-P 2ybc'
_symmetry_space_group_name_H-M 'P 1 21/c 1'
_atom_sites_solution_hydrogens geom
_atom_sites_solution_primary direct
_audit_creation_date 2015-05-26
_audit_creation_method
;
Olex2 1.2
(compiled 2015.01.26 svn.r3150 for OlexSys, GUI svn.r4998)
;
_cell_angle_alpha 90
_cell_angle_beta 105.223(3)
_cell_angle_gamma 90
_cell_formula_units_Z 4
_cell_length_a 12.8062(4)
_cell_length_b 5.84755(16)
_cell_length_c 12.6869(4)
_cell_measurement_reflns_used 2286
_cell_measurement_temperature 123.01(10)
_cell_measurement_theta_max 73.1680
_cell_measurement_theta_min 7.1260
_cell_volume 916.72(5)
_computing_cell_refinement
;
CrysAlisPro, Agilent Technologies,
Version 1.171.37.35e (release 07-10-2014 CrysAlis171 .NET)
(compiled Oct  7 2014,17:20:27)
;
_computing_data_collection
;
CrysAlisPro, Agilent Technologies,
Version 1.171.37.35e (release 07-10-2014 CrysAlis171 .NET)
(compiled Oct  7 2014,17:20:27)
;
_computing_data_reduction
;
CrysAlisPro, Agilent Technologies,
Version 1.171.37.35e (release 07-10-2014 CrysAlis171 .NET)
(compiled Oct  7 2014,17:20:27)
;
_computing_molecular_graphics 'Olex2 (Dolomanov et al., 2009)'
_computing_publication_material 'Olex2 (Dolomanov et al., 2009)'
_computing_structure_refinement 'ShelXL (Sheldrick, 2008)'
_computing_structure_solution 'ShelXS (Sheldrick, 2008)'
_diffrn_ambient_environment N~2~
_diffrn_ambient_temperature 123.01(10)
_diffrn_detector 'CCD plate'
_diffrn_detector_area_resol_mean 5.1773
_diffrn_detector_type Atlas
_diffrn_measured_fraction_theta_full 0.983
_diffrn_measured_fraction_theta_max 0.937
_diffrn_measurement_details
;
  1 omega  -53.00   30.00   1.0000    1.0000
omega____ theta____ kappa____ phi______ frames
    -      -40.8939   37.0000   60.0000 83

  2 omega   57.00  106.00   1.0000    1.0000
omega____ theta____ kappa____ phi______ frames
    -       40.8939  155.0000   29.0000 49

  3 omega   13.00   89.00   1.0000    1.0000
omega____ theta____ kappa____ phi______ frames
    -       40.8939 -125.0000 -180.0000 76

  4 omega   73.00  158.00   1.0000    7.0000
omega____ theta____ kappa____ phi______ frames
    -      106.9800   77.0000  -30.0000 85

  5 omega   29.00   66.00   1.0000    7.0000
omega____ theta____ kappa____ phi______ frames
    -      106.9800  -30.0000 -120.0000 37

  6 omega   79.00  157.00   1.0000    7.0000
omega____ theta____ kappa____ phi______ frames
    -      106.9800   30.0000   90.0000 78

  7 omega   35.00   65.00   1.0000    7.0000
omega____ theta____ kappa____ phi______ frames
    -      106.9800  -30.0000   90.0000 30

  8 omega   35.00   66.00   1.0000    7.0000
omega____ theta____ kappa____ phi______ frames
    -      106.9800  -30.0000   60.0000 31

  9 omega   28.00  125.00   1.0000    7.0000
omega____ theta____ kappa____ phi______ frames
    -      106.9800  -77.0000 -150.0000 97

 10 omega   47.00   73.00   1.0000    7.0000
omega____ theta____ kappa____ phi______ frames
    -      106.9800  -45.0000   30.0000 26

 11 omega -115.00  -11.00   1.0000    1.0000
omega____ theta____ kappa____ phi______ frames
    -      -40.8939  -57.0000   60.0000 104

 12 omega -115.00  -90.00   1.0000    1.0000
omega____ theta____ kappa____ phi______ frames
    -      -40.8939  -57.0000  150.0000 25

 13 omega -115.00  -11.00   1.0000    1.0000
omega____ theta____ kappa____ phi______ frames
    -      -40.8939  -57.0000  -90.0000 104
;
_diffrn_measurement_device 'four-circle diffractometer'
_diffrn_measurement_device_type 'SuperNova, Single source at offset, Atlas'
_diffrn_measurement_method '\w scans'
_diffrn_orient_matrix_UB_11 -0.1217042000
_diffrn_orient_matrix_UB_12 0.0554413000
_diffrn_orient_matrix_UB_13 -0.0273293000
_diffrn_orient_matrix_UB_21 -0.0223202000
_diffrn_orient_matrix_UB_22 -0.1820558000
_diffrn_orient_matrix_UB_23 -0.0909355000
_diffrn_orient_matrix_UB_31 -0.0148762000
_diffrn_orient_matrix_UB_32 -0.1822420000
_diffrn_orient_matrix_UB_33 0.0825427000
_diffrn_radiation_monochromator mirror
_diffrn_radiation_probe x-ray
_diffrn_radiation_type CuK\a
_diffrn_radiation_wavelength 1.54184
_diffrn_reflns_av_R_equivalents 0.0325
_diffrn_reflns_av_unetI/netI 0.0328
_diffrn_reflns_laue_measured_fraction_full 0.983
_diffrn_reflns_laue_measured_fraction_max 0.937
_diffrn_reflns_limit_h_max 11
_diffrn_reflns_limit_h_min -15
_diffrn_reflns_limit_k_max 6
_diffrn_reflns_limit_k_min -6
_diffrn_reflns_limit_l_max 13
_diffrn_reflns_limit_l_min -15
_diffrn_reflns_number 3786
_diffrn_reflns_point_group_measured_fraction_full 0.983
_diffrn_reflns_point_group_measured_fraction_max 0.937
_diffrn_reflns_theta_full 67.684
_diffrn_reflns_theta_max 73.498
_diffrn_reflns_theta_min 3.577
_diffrn_source 'sealed X-ray tube'
_diffrn_source_type 'SuperNova (Cu) X-ray Source'
_exptl_absorpt_coefficient_mu 1.342
_exptl_absorpt_correction_T_max 1.00000
_exptl_absorpt_correction_T_min 0.70733
_exptl_absorpt_correction_type multi-scan
_exptl_absorpt_process_details
;
CrysAlisPro, Agilent Technologies,
Version 1.171.37.35e (release 07-10-2014 CrysAlis171 .NET)
(compiled Oct  7 2014,17:20:27)
Empirical absorption correction using spherical harmonics,
 implemented in SCALE3 ABSPACK scaling algorithm.
Empirical absorption correction using spherical harmonics,
 implemented in SCALE3 ABSPACK scaling algorithm.
;
_exptl_crystal_colour 'clear colourless'
_exptl_crystal_colour_lustre clear
_exptl_crystal_colour_primary colourless
_exptl_crystal_density_diffrn 1.639
_exptl_crystal_description plate
_exptl_crystal_F_000 456
_exptl_crystal_size_max 0.2223
_exptl_crystal_size_mid 0.1009
_exptl_crystal_size_min 0.0534
_refine_diff_density_max 0.209
_refine_diff_density_min -0.269
_refine_diff_density_rms 0.061
_refine_ls_extinction_method none
_refine_ls_goodness_of_fit_ref 1.053
_refine_ls_hydrogen_treatment constr
_refine_ls_matrix_type full
_refine_ls_number_parameters 145
_refine_ls_number_reflns 1733
_refine_ls_number_restraints 0
_refine_ls_restrained_S_all 1.053
_refine_ls_R_factor_all 0.0413
_refine_ls_R_factor_gt 0.0352
_refine_ls_shift/su_max 0.000
_refine_ls_shift/su_mean 0.000
_refine_ls_structure_factor_coef Fsqd
_refine_ls_weighting_details 'w=1/[\s^2^(Fo^2^)+(0.0593P)^2^+0.0533P] where P=(Fo^2^+2Fc^2^)/3'
_refine_ls_weighting_scheme calc
_refine_ls_wR_factor_gt 0.0969
_refine_ls_wR_factor_ref 0.1039
_reflns_Friedel_coverage 0.000
_reflns_number_gt 1512
_reflns_number_total 1733
_reflns_threshold_expression 'I > 2\s(I)'
_cod_data_source_file cs5b02410_si_004.cif
_cod_data_source_block o037
_cod_depositor_comments 'Adding full bibliography for 4513753--4513756.cif.'
_cod_database_code 4513754
_shelxl_version_number 2014-3
_chemical_oxdiff_formula C12H6F4
_shelx_space_group_comment
;
The symmetry employed for this shelxl refinement is uniquely defined
by the following loop, which should always be used as a source of
symmetry information in preference to the above space-group names.
They are only intended as comments.
;
_reflns_odcompleteness_completeness 98.67
_reflns_odcompleteness_iscentric 1
_reflns_odcompleteness_theta 66.97
_olex2_refinement_description
;
1. Others
 Fixed Uiso: H4(0.029) H10(0.032) H8(0.027) H11(0.03) H12(0.026) H9(0.032)
 Fixed X: H4(0.0403) H10(0.4741) H8(0.3645) H11(0.3606) H12(0.2511) H9(0.4771)
 Fixed Y: H4(0.7918) H10(0.7517) H8(0.4527) H11(1.061) H12(1.0694) H9(0.4492)
 Fixed Z: H4(0.4829) H10(0.032) H8(0.2673) H11(0.0315) H12(0.1505) H9(0.151)
;
_olex2_date_sample_data_collection 2015-05-04
_olex2_submission_original_sample_id Yao-3-81-5
_olex2_submission_special_instructions 'No special instructions were received'

loop_
_space_group_symop_operation_xyz
'x, y, z'
'-x, y+1/2, -z+1/2'
'-x, -y, -z'
'x, -y-1/2, z-1/2'

loop_
_atom_site_label
_atom_site_type_symbol
_atom_site_fract_x
_atom_site_fract_y
_atom_site_fract_z
_atom_site_U_iso_or_equiv
_atom_site_adp_type
_atom_site_occupancy
_atom_site_site_symmetry_order
_atom_site_calc_flag
_atom_site_refinement_flags_posn
F15 F 0.30039(7) 1.11677(14) 0.37481(7) 0.0249(2) Uani 1 1 d .
F14 F 0.14002(7) 0.41751(14) 0.22806(7) 0.0269(2) Uani 1 1 d .
F16 F 0.16738(8) 1.13608(16) 0.50434(7) 0.0296(2) Uani 1 1 d .
C1 C 0.22488(10) 0.7669(2) 0.29628(10) 0.0189(3) Uani 1 1 d .
C7 C 0.29651(10) 0.7613(2) 0.22084(10) 0.0191(3) Uani 1 1 d .
C2 C 0.14988(11) 0.5956(2) 0.29720(11) 0.0204(3) Uani 1 1 d .
C4 C 0.08581(11) 0.7857(3) 0.43659(11) 0.0240(3) Uani 1 1 d .
H4 H 0.0403 0.7918 0.4829 0.029 Uiso 1 1 calc R
C5 C 0.15979(12) 0.9560(2) 0.43649(11) 0.0219(3) Uani 1 1 d .
C10 C 0.42970(12) 0.7543(3) 0.07941(11) 0.0264(3) Uani 1 1 d .
H10 H 0.4741 0.7517 0.0320 0.032 Uiso 1 1 calc R
C8 C 0.36416(12) 0.5753(2) 0.22051(11) 0.0224(3) Uani 1 1 d .
H8 H 0.3645 0.4527 0.2673 0.027 Uiso 1 1 calc R
C6 C 0.22791(11) 0.9473(2) 0.36839(11) 0.0203(3) Uani 1 1 d .
C3 C 0.08159(11) 0.6055(3) 0.36562(11) 0.0229(3) Uani 1 1 d .
C11 C 0.36178(12) 0.9397(3) 0.07925(11) 0.0251(3) Uani 1 1 d .
H11 H 0.3606 1.0610 0.0315 0.030 Uiso 1 1 calc R
C12 C 0.29583(11) 0.9443(2) 0.15012(11) 0.0219(3) Uani 1 1 d .
H12 H 0.2511 1.0694 0.1505 0.026 Uiso 1 1 calc R
C9 C 0.43120(12) 0.5726(3) 0.15041(12) 0.0266(3) Uani 1 1 d .
H9 H 0.4771 0.4492 0.1510 0.032 Uiso 1 1 calc R
F13 F 0.00891(7) 0.43719(16) 0.36035(7) 0.0312(3) Uani 1 1 d .

loop_
_atom_site_aniso_label
_atom_site_aniso_U_11
_atom_site_aniso_U_22
_atom_site_aniso_U_33
_atom_site_aniso_U_23
_atom_site_aniso_U_13
_atom_site_aniso_U_12
F15 0.0272(5) 0.0218(4) 0.0271(4) -0.0025(3) 0.0095(3) -0.0077(3)
F14 0.0262(5) 0.0251(5) 0.0300(4) -0.0073(3) 0.0083(3) -0.0067(3)
F16 0.0351(5) 0.0294(5) 0.0269(4) -0.0067(3) 0.0129(4) -0.0004(4)
C1 0.0173(6) 0.0202(7) 0.0181(6) 0.0033(5) 0.0028(5) 0.0016(5)
C7 0.0163(6) 0.0208(7) 0.0192(6) -0.0013(5) 0.0029(5) -0.0025(5)
C2 0.0188(7) 0.0203(7) 0.0209(6) 0.0000(5) 0.0034(5) -0.0006(5)
C4 0.0204(7) 0.0307(8) 0.0229(6) 0.0049(5) 0.0093(5) 0.0029(6)
C5 0.0233(7) 0.0225(7) 0.0194(6) 0.0000(5) 0.0045(5) 0.0030(5)
C10 0.0210(7) 0.0351(9) 0.0255(7) -0.0061(6) 0.0107(5) -0.0057(6)
C8 0.0202(7) 0.0215(7) 0.0247(6) 0.0016(5) 0.0042(5) 0.0005(5)
C6 0.0185(6) 0.0204(7) 0.0210(6) 0.0033(5) 0.0031(5) -0.0011(5)
C3 0.0176(6) 0.0258(8) 0.0246(7) 0.0047(5) 0.0040(5) -0.0024(5)
C11 0.0266(7) 0.0279(8) 0.0210(6) 0.0020(5) 0.0064(5) -0.0055(6)
C12 0.0209(7) 0.0221(7) 0.0220(6) 0.0008(5) 0.0048(5) 0.0002(5)
C9 0.0206(7) 0.0279(8) 0.0318(7) -0.0059(6) 0.0079(6) 0.0004(6)
F13 0.0245(5) 0.0345(5) 0.0364(5) 0.0006(4) 0.0114(4) -0.0122(4)

loop_
_atom_type_symbol
_atom_type_description
_atom_type_scat_dispersion_real
_atom_type_scat_dispersion_imag
_atom_type_scat_source
C C 0.0181 0.0091 'International Tables Vol C Tables 4.2.6.8 and 6.1.1.4'
H H 0.0000 0.0000 'International Tables Vol C Tables 4.2.6.8 and 6.1.1.4'
F F 0.0727 0.0534 'International Tables Vol C Tables 4.2.6.8 and 6.1.1.4'

loop_
_exptl_crystal_face_index_h
_exptl_crystal_face_index_k
_exptl_crystal_face_index_l
_exptl_crystal_face_perp_dist
_exptl_oxdiff_crystal_face_indexfrac_h
_exptl_oxdiff_crystal_face_indexfrac_k
_exptl_oxdiff_crystal_face_indexfrac_l
_exptl_oxdiff_crystal_face_x
_exptl_oxdiff_crystal_face_y
_exptl_oxdiff_crystal_face_z
8 0 -3 0.0381 8.0000 -0.0000 -3.0000 -0.8916 0.0942 -0.3666
-4 2 -3 0.0871 -4.0000 2.0000 -3.0000 0.6797 -0.0020 -0.5526
4 2 -6 0.0747 4.0000 2.0000 -6.0000 -0.2120 0.0922 -0.9192
6 -2 2 0.0631 6.0000 -2.0000 2.0000 -0.8958 0.0483 0.4403
-6 -2 5 0.0858 -6.0000 -2.0000 5.0000 0.4827 0.0434 0.8665
-1 -3 6 0.0807 -1.0000 -3.0000 6.0000 -0.2086 0.0229 1.0569
2 0 -8 0.0267 2.0000 -0.0000 -8.0000 -0.0248 0.6828 -0.6901
-2 0 8 0.0267 -2.0000 0.0000 8.0000 0.0248 -0.6828 0.6901
-1 1 8 0.0315 -1.0000 1.0000 8.0000 -0.0415 -0.8872 0.4930
5 1 4 0.0383 5.0000 1.0000 4.0000 -0.6624 -0.6574 0.0735
-5 0 -5 0.0478 -5.0000 0.0000 -5.0000 0.7452 0.5663 -0.3383
-8 0 3 0.0524 -8.0000 0.0000 3.0000 0.8916 -0.0942 0.3666
1 0 8 0.0210 1.0000 0.0000 8.0000 -0.3403 -0.7498 0.6455
5 -3 0 0.0785 5.0000 -3.0000 0.0000 -0.7748 0.4346 0.4723
2 3 -4 0.1002 2.0000 3.0000 -4.0000 0.0322 -0.2271 -0.9066
0 -4 -1 0.0970 0.0000 -4.0000 -1.0000 -0.1944 0.8192 0.6464

loop_
_geom_angle_atom_site_label_1
_geom_angle_atom_site_label_2
_geom_angle_atom_site_label_3
_geom_angle
C2 C1 C7 122.19(12)
C2 C1 C6 116.19(12)
C6 C1 C7 121.60(12)
C8 C7 C1 120.55(12)
C8 C7 C12 119.76(12)
C12 C7 C1 119.69(12)
F14 C2 C1 119.93(11)
F14 C2 C3 118.31(12)
C3 C2 C1 121.74(13)
C5 C4 H4 121.2
C5 C4 C3 117.53(12)
C3 C4 H4 121.2
F16 C5 C4 119.98(12)
F16 C5 C6 118.51(12)
C4 C5 C6 121.51(13)
C11 C10 H10 120.0
C9 C10 H10 120.0
C9 C10 C11 119.96(13)
C7 C8 H8 120.0
C9 C8 C7 120.07(13)
C9 C8 H8 120.0
F15 C6 C1 119.89(12)
F15 C6 C5 118.30(12)
C5 C6 C1 121.79(13)
C4 C3 C2 121.24(13)
F13 C3 C2 118.73(13)
F13 C3 C4 120.02(12)
C10 C11 H11 119.9
C12 C11 C10 120.12(13)
C12 C11 H11 119.9
C7 C12 H12 120.0
C11 C12 C7 120.03(13)
C11 C12 H12 120.0
C10 C9 H9 120.0
C8 C9 C10 120.04(13)
C8 C9 H9 120.0

loop_
_geom_bond_atom_site_label_1
_geom_bond_atom_site_label_2
_geom_bond_distance
F15 C6 1.3455(16)
F14 C2 1.3459(16)
F16 C5 1.3472(16)
C1 C7 1.4900(18)
C1 C2 1.3901(19)
C1 C6 1.3901(19)
C7 C8 1.3908(19)
C7 C12 1.3950(18)
C2 C3 1.3858(19)
C4 H4 0.9300
C4 C5 1.375(2)
C4 C3 1.378(2)
C5 C6 1.3805(19)
C10 H10 0.9300
C10 C11 1.390(2)
C10 C9 1.390(2)
C8 H8 0.9300
C8 C9 1.389(2)
C3 F13 1.3442(17)
C11 H11 0.9300
C11 C12 1.386(2)
C12 H12 0.9300
C9 H9 0.9300

loop_
_geom_torsion_atom_site_label_1
_geom_torsion_atom_site_label_2
_geom_torsion_atom_site_label_3
_geom_torsion_atom_site_label_4
_geom_torsion
F14 C2 C3 C4 -178.54(12)
F14 C2 C3 F13 0.23(19)
F16 C5 C6 F15 1.47(19)
F16 C5 C6 C1 179.94(12)
C1 C7 C8 C9 -179.52(12)
C1 C7 C12 C11 -179.63(13)
C1 C2 C3 C4 -0.5(2)
C1 C2 C3 F13 178.23(12)
C7 C1 C2 F14 -0.3(2)
C7 C1 C2 C3 -178.21(12)
C7 C1 C6 F15 -3.21(19)
C7 C1 C6 C5 178.34(12)
C7 C8 C9 C10 -0.9(2)
C2 C1 C7 C8 -56.53(19)
C2 C1 C7 C12 123.59(14)
C2 C1 C6 F15 178.08(12)
C2 C1 C6 C5 -0.37(19)
C4 C5 C6 F15 -178.17(12)
C4 C5 C6 C1 0.3(2)
C5 C4 C3 C2 0.4(2)
C5 C4 C3 F13 -178.32(13)
C10 C11 C12 C7 -0.8(2)
C8 C7 C12 C11 0.5(2)
C6 C1 C7 C8 124.84(14)
C6 C1 C7 C12 -55.04(18)
C6 C1 C2 F14 178.45(11)
C6 C1 C2 C3 0.5(2)
C3 C4 C5 F16 -179.95(12)
C3 C4 C5 C6 -0.3(2)
C11 C10 C9 C8 0.6(2)
C12 C7 C8 C9 0.4(2)
C9 C10 C11 C12 0.3(2)
